data_1506493
loop_
_publ_author_name
'Vaz, Bel\'en'
'Alvarez, Rosana'
'Br\"uckner, Reinhard'
'de Lera, Angel R.'

_publ_section_title
;
 The Stille reaction in the synthesis of carotenoid butenolides: synthesis
 of 6'-epi-peridinin.
;
_journal_issue 4
_journal_name_full 'Organic letters'
_journal_page_first 545
_journal_page_last 548
_journal_paper_doi 10.1021/ol0478281
_journal_volume 7
_journal_year 2005
_chemical_formula_sum 'C24 H29 N O5 S2'
_chemical_formula_weight 475.60
_chemical_name_systematic
;
  ?
;
_space_group_IT_number 4
_symmetry_cell_setting monoclinic
_symmetry_space_group_name_Hall 'P 2yb'
_symmetry_space_group_name_H-M 'P 1 21 1'
_atom_sites_solution_hydrogens geom
_atom_sites_solution_primary direct
_atom_sites_solution_secondary difmap
_audit_creation_method SHELXL-97
_cell_angle_alpha 90.00
_cell_angle_beta 106.447(2)
_cell_angle_gamma 90.00
_cell_formula_units_Z 4
_cell_length_a 10.2154(8)
_cell_length_b 21.8191(17)
_cell_length_c 11.5734(9)
_cell_measurement_temperature 173(2)
_cell_volume 2474.1(3)
_computing_cell_refinement 'Bruker SMART'
_computing_data_collection 'Bruker SMART'
_computing_data_reduction 'Bruker SHELXTL'
_computing_molecular_graphics 'Bruker SHELXTL'
_computing_publication_material 'Bruker SHELXTL'
_computing_structure_refinement 'SHELXL-97 (Sheldrick, 1997)'
_computing_structure_solution 'SHELXS-97 (Sheldrick, 1990)'
_diffrn_ambient_temperature 173(2)
_diffrn_measured_fraction_theta_full 0.966
_diffrn_measured_fraction_theta_max 0.966
_diffrn_measurement_device_type 'CCD area detector'
_diffrn_measurement_method 'phi and omega scans'
_diffrn_radiation_monochromator graphite
_diffrn_radiation_source 'fine-focus sealed tube'
_diffrn_radiation_type MoK\a
_diffrn_radiation_wavelength 0.71073
_diffrn_reflns_av_R_equivalents 0.0259
_diffrn_reflns_av_sigmaI/netI 0.0743
_diffrn_reflns_limit_h_max 11
_diffrn_reflns_limit_h_min -13
_diffrn_reflns_limit_k_max 28
_diffrn_reflns_limit_k_min -24
_diffrn_reflns_limit_l_max 15
_diffrn_reflns_limit_l_min -14
_diffrn_reflns_number 15659
_diffrn_reflns_theta_full 28.03
_diffrn_reflns_theta_max 28.03
_diffrn_reflns_theta_min 1.83
_exptl_absorpt_coefficient_mu 0.249
_exptl_absorpt_correction_T_max 1.000000
_exptl_absorpt_correction_T_min 0.874679
_exptl_absorpt_correction_type SADABS
_exptl_crystal_colour colorless
_exptl_crystal_density_diffrn 1.277
_exptl_crystal_density_method 'not measured'
_exptl_crystal_description prism
_exptl_crystal_F_000 1008
_exptl_crystal_size_max .49
_exptl_crystal_size_mid .33
_exptl_crystal_size_min .24
_refine_diff_density_max 0.274
_refine_diff_density_min -0.281
_refine_diff_density_rms 0.039
_refine_ls_abs_structure_details 'Flack H D (1983), Acta Cryst. A39, 876-881'
_refine_ls_abs_structure_Flack 0.00(4)
_refine_ls_extinction_method none
_refine_ls_goodness_of_fit_ref 0.862
_refine_ls_hydrogen_treatment mixed
_refine_ls_matrix_type full
_refine_ls_number_parameters 594
_refine_ls_number_reflns 9768
_refine_ls_number_restraints 1
_refine_ls_restrained_S_all 0.862
_refine_ls_R_factor_all 0.0600
_refine_ls_R_factor_gt 0.0400
_refine_ls_shift/su_max 1.064
_refine_ls_shift/su_mean 0.002
_refine_ls_structure_factor_coef Fsqd
_refine_ls_weighting_details 'calc w=1/[\s^2^(Fo^2^)+(0.0245P)^2^+0.0000P] where P=(Fo^2^+2Fc^2^)/3'
_refine_ls_weighting_scheme calc
_refine_ls_wR_factor_gt 0.0652
_refine_ls_wR_factor_ref 0.0695
_reflns_number_gt 7003
_reflns_number_total 9768
_reflns_threshold_expression >2sigma(I)
_cod_data_source_file ol0478281si20041026_022853.cif
_cod_data_source_block ar1972s
_cod_depositor_comments
;
The following automatic conversions were performed:

'_symmetry_cell_setting' value 'Monoclinic' changed to 'monoclinic'
according to /home/saulius/struct/CIF-dictionaries/cif_core.dic
dictionary named 'cif_core.dic' version 2.4.1 from 2010-06-29.

Automatic conversion script
Id: cif_fix_values 1715 2011-07-08 13:25:40Z adriana 
;
_cod_original_sg_symbol_H-M P2(1)
_cod_database_code 1506493

loop_
_symmetry_equiv_pos_as_xyz
'x, y, z'
'-x, y+1/2, -z'

loop_
_atom_site_label
_atom_site_type_symbol
_atom_site_fract_x
_atom_site_fract_y
_atom_site_fract_z
_atom_site_U_iso_or_equiv
_atom_site_adp_type
_atom_site_occupancy
_atom_site_symmetry_multiplicity
_atom_site_calc_flag
_atom_site_refinement_flags
C36 C 0.3722(3) -0.00704(16) 0.3743(3) 0.0572(10) Uani 1 1 d .
H36A H 0.3821 -0.0265 0.3009 0.086 Uiso 1 1 calc R
H36B H 0.3093 0.0277 0.3526 0.086 Uiso 1 1 calc R
H36C H 0.3359 -0.0369 0.4205 0.086 Uiso 1 1 calc R
C40 C 0.9314(3) 0.17335(18) 0.3139(3) 0.0782(12) Uani 1 1 d .
H40A H 0.9929 0.2056 0.3567 0.117 Uiso 1 1 calc R
H40B H 0.8490 0.1920 0.2605 0.117 Uiso 1 1 calc R
H40C H 0.9776 0.1490 0.2660 0.117 Uiso 1 1 calc R
C13 C 0.8810(3) 0.90967(14) 0.4562(3) 0.0525(9) Uani 1 1 d .
H13A H 0.9475 0.9228 0.4147 0.079 Uiso 1 1 calc R
H13B H 0.8777 0.9398 0.5181 0.079 Uiso 1 1 calc R
H13C H 0.7906 0.9063 0.3979 0.079 Uiso 1 1 calc R
C39 C 0.8929(3) 0.13307(16) 0.4023(3) 0.0512(9) Uani 1 1 d .
C12 C 1.0592(3) 0.85472(16) 0.6126(3) 0.0511(9) Uani 1 1 d .
H12A H 1.0894 0.8150 0.6504 0.077 Uiso 1 1 calc R
H12B H 1.0477 0.8836 0.6738 0.077 Uiso 1 1 calc R
H12C H 1.1277 0.8706 0.5758 0.077 Uiso 1 1 calc R
C38 C 0.5942(3) 0.12390(14) 0.7321(3) 0.0462(8) Uani 1 1 d .
H38A H 0.6760 0.1466 0.7759 0.069 Uiso 1 1 calc R
H38B H 0.5603 0.0999 0.7892 0.069 Uiso 1 1 calc R
H38C H 0.5237 0.1528 0.6894 0.069 Uiso 1 1 calc R
C16 C 0.4334(3) 0.77377(15) 0.6632(2) 0.0455(8) Uani 1 1 d .
H16A H 0.4211 0.7976 0.7312 0.068 Uiso 1 1 calc R
H16B H 0.4801 0.7352 0.6930 0.068 Uiso 1 1 calc R
H16C H 0.3440 0.7649 0.6067 0.068 Uiso 1 1 calc R
C22 C 0.7190(3) 0.83930(17) -0.0928(3) 0.0440(8) Uani 1 1 d .
H22 H 0.6433 0.8665 -0.1109 0.053 Uiso 1 1 calc R
C30 C 0.5740(3) 0.05763(14) 0.3771(2) 0.0450(8) Uani 1 1 d .
H30A H 0.5108 0.0920 0.3450 0.054 Uiso 1 1 calc R
H30B H 0.5886 0.0348 0.3079 0.054 Uiso 1 1 calc R
O9 O 0.9717(2) 0.11352(12) 0.4922(2) 0.0738(8) Uani 1 1 d .
C45 C 0.7740(3) -0.01621(16) 1.1185(3) 0.0483(9) Uani 1 1 d .
H45 H 0.8499 -0.0431 1.1438 0.058 Uiso 1 1 calc R
C26 C 0.6919(3) 0.11846(13) 0.5596(2) 0.0370(7) Uani 1 1 d .
H26A H 0.6330 0.1545 0.5299 0.044 Uiso 1 1 calc R
H26B H 0.7822 0.1338 0.6073 0.044 Uiso 1 1 calc R
C3 C 0.9235(3) 0.84681(14) 0.5159(3) 0.0344(7) Uani 1 1 d .
C37 C 0.7340(3) 0.03397(15) 0.7146(3) 0.0449(8) Uani 1 1 d .
H37A H 0.7657 0.0079 0.6590 0.067 Uiso 1 1 calc R
H37B H 0.6905 0.0085 0.7629 0.067 Uiso 1 1 calc R
H37C H 0.8119 0.0557 0.7679 0.067 Uiso 1 1 calc R
C31 C 0.3872(3) 0.04946(13) 0.5938(2) 0.0313(7) Uani 1 1 d .
C44 C 0.7956(3) 0.04411(17) 1.0907(3) 0.0434(9) Uani 1 1 d .
H44 H 0.8858 0.0575 1.0969 0.052 Uiso 1 1 calc R
C14 C 0.8407(3) 0.71519(14) 0.2699(3) 0.0418(8) Uani 1 1 d .
H14A H 0.7556 0.6966 0.2213 0.063 Uiso 1 1 calc R
H14B H 0.8928 0.6849 0.3273 0.063 Uiso 1 1 calc R
H14C H 0.8949 0.7287 0.2170 0.063 Uiso 1 1 calc R
C1 C 0.6851(2) 0.80133(13) 0.4902(2) 0.0351(7) Uani 1 1 d .
H1 H 0.6363 0.8360 0.4395 0.042 Uiso 1 1 calc R
C43 C 0.6899(3) 0.08470(15) 1.0545(3) 0.0370(8) Uani 1 1 d .
H43 H 0.7056 0.1261 1.0368 0.044 Uiso 1 1 calc R
C15 C 0.5173(3) 0.80977(16) 0.6004(2) 0.0390(7) Uani 1 1 d .
C5 C 0.8082(3) 0.76985(13) 0.3380(2) 0.0305(6) Uani 1 1 d .
C2 C 0.8174(2) 0.82372(14) 0.5777(2) 0.0369(7) Uani 1 1 d .
H2A H 0.8582 0.7898 0.6331 0.044 Uiso 1 1 calc R
H2B H 0.7961 0.8574 0.6269 0.044 Uiso 1 1 calc R
C28 C 0.5013(3) 0.04806(12) 0.5643(2) 0.0312(7) Uani 1 1 d .
C21 C 0.6998(3) 0.77764(16) -0.0712(3) 0.0397(8) Uani 1 1 d .
H21 H 0.6107 0.7635 -0.0751 0.048 Uiso 1 1 calc R
O5 O 0.73261(18) 0.81534(10) 0.25274(18) 0.0442(6) Uani 1 1 d .
H5 H 0.773(3) 0.8204(16) 0.209(3) 0.066 Uiso 1 1 d .
C29 C 0.5097(3) 0.01535(14) 0.4498(2) 0.0395(7) Uani 1 1 d .
C32 C 0.2760(3) 0.05125(13) 0.6270(2) 0.0326(7) Uani 1 1 d .
H32 H 0.2096 0.0814 0.5913 0.039 Uiso 1 1 calc R
O10 O 0.6021(2) -0.03586(11) 0.4803(2) 0.0526(6) Uani 1 1 d .
H10 H 0.564(3) -0.0668(16) 0.520(3) 0.079 Uiso 1 1 d .
C33 C 0.2462(3) 0.00971(13) 0.7161(2) 0.0309(7) Uani 1 1 d .
C34 C 0.1360(3) 0.02051(13) 0.7537(2) 0.0324(7) Uani 1 1 d .
H34 H 0.0760 0.0518 0.7127 0.039 Uiso 1 1 calc R
C10 C 1.3280(2) 0.80439(14) 0.2561(2) 0.0298(7) Uani 1 1 d .
H10A H 1.3760 0.7696 0.2961 0.036 Uiso 1 1 calc R
C6 C 0.7134(2) 0.75089(13) 0.4117(2) 0.0327(6) Uani 1 1 d .
H6A H 0.6258 0.7370 0.3563 0.039 Uiso 1 1 calc R
H6B H 0.7544 0.7157 0.4634 0.039 Uiso 1 1 calc R
C25 C 0.7093(3) 0.08306(13) 0.4529(2) 0.0387(7) Uani 1 1 d .
H25 H 0.7755 0.0488 0.4815 0.046 Uiso 1 1 calc R
C41 C 0.3469(3) -0.04095(14) 0.7618(3) 0.0373(7) Uani 1 1 d .
H41A H 0.4340 -0.0235 0.8090 0.056 Uiso 1 1 calc R
H41B H 0.3608 -0.0639 0.6934 0.056 Uiso 1 1 calc R
H41C H 0.3117 -0.0685 0.8128 0.056 Uiso 1 1 calc R
C4 C 0.9378(2) 0.80085(12) 0.4191(2) 0.0263(6) Uani 1 1 d .
C46 C 0.6448(3) -0.03812(16) 1.1102(3) 0.0426(8) Uani 1 1 d .
H46 H 0.6309 -0.0794 1.1300 0.051 Uiso 1 1 calc R
C7 C 1.0547(3) 0.79084(12) 0.3991(2) 0.0267(6) Uani 1 1 d .
O3 O 0.59819(17) 0.77342(9) 0.55689(16) 0.0389(5) Uani 1 1 d .
C18 C 1.1681(2) 0.78999(14) -0.0135(2) 0.0274(7) Uani 1 1 d .
O4 O 0.5129(2) 0.86449(11) 0.5891(2) 0.0589(6) Uani 1 1 d .
C48 C 0.3239(3) 0.03625(14) 1.0217(2) 0.0288(7) Uani 1 1 d .
C23 C 0.8465(3) 0.86105(15) -0.0880(3) 0.0429(8) Uani 1 1 d .
H23 H 0.8590 0.9031 -0.1035 0.052 Uiso 1 1 calc R
C20 C 0.8065(3) 0.73684(15) -0.0445(3) 0.0379(8) Uani 1 1 d .
H20 H 0.7926 0.6947 -0.0308 0.046 Uiso 1 1 calc R
O8 O 0.75858(19) 0.12340(9) 0.37401(16) 0.0488(5) Uani 1 1 d .
C8 C 1.1690(2) 0.78200(13) 0.3712(2) 0.0278(6) Uani 1 1 d .
H8 H 1.2255 0.7489 0.4087 0.033 Uiso 1 1 calc R
C47 C 0.5349(3) 0.00262(14) 1.0717(2) 0.0293(7) Uani 1 1 d .
C24 C 0.9565(3) 0.82129(14) -0.0603(2) 0.0290(7) Uani 1 1 d .
C42 C 0.5588(3) 0.06347(14) 1.0445(2) 0.0296(7) Uani 1 1 d .
C11 C 1.3870(3) 0.83547(14) 0.1671(2) 0.0329(7) Uani 1 1 d .
H11A H 1.4871 0.8389 0.2013 0.039 Uiso 1 1 calc R
H11B H 1.3491 0.8774 0.1516 0.039 Uiso 1 1 calc R
C27 C 0.6296(3) 0.08103(13) 0.6417(2) 0.0321(7) Uani 1 1 d .
C17 C 1.1274(3) 0.87479(13) 0.2370(3) 0.0341(7) Uani 1 1 d .
H17A H 1.1662 0.8974 0.1813 0.051 Uiso 1 1 calc R
H17B H 1.1237 0.9016 0.3040 0.051 Uiso 1 1 calc R
H17C H 1.0351 0.8610 0.1944 0.051 Uiso 1 1 calc R
C9 C 1.2154(2) 0.82019(13) 0.2853(2) 0.0259(6) Uani 1 1 d .
C35 C 0.0974(3) -0.01129(14) 0.8530(2) 0.0345(7) Uani 1 1 d .
H35A H 0.1438 -0.0515 0.8682 0.041 Uiso 1 1 calc R
H35B H -0.0023 -0.0187 0.8287 0.041 Uiso 1 1 calc R
C19 C 0.9356(3) 0.75947(15) -0.0382(2) 0.0296(7) Uani 1 1 d .
N1 N 1.0927(2) 0.83726(12) -0.0466(2) 0.0321(6) Uani 1 1 d .
O7 O 0.09580(18) 0.09472(9) 0.96176(18) 0.0413(5) Uani 1 1 d .
N2 N 0.3989(2) -0.01189(11) 1.0586(2) 0.0304(6) Uani 1 1 d .
O2 O 1.39790(18) 0.73206(9) 0.05124(18) 0.0400(5) Uani 1 1 d .
O6 O 0.10633(19) -0.00001(10) 1.08076(19) 0.0453(6) Uani 1 1 d .
O1 O 1.39084(18) 0.83013(10) -0.05867(17) 0.0384(5) Uani 1 1 d .
S1 S 1.09054(7) 0.72110(3) 0.00425(7) 0.03563(19) Uani 1 1 d .
S4 S 0.14323(7) 0.03297(4) 0.98745(7) 0.03412(19) Uani 1 1 d .
S3 S 0.40522(7) 0.10280(4) 0.99900(7) 0.0387(2) Uani 1 1 d .
S2 S 1.34991(7) 0.79425(3) 0.02887(6) 0.03049(18) Uani 1 1 d .

loop_
_atom_site_aniso_label
_atom_site_aniso_U_11
_atom_site_aniso_U_22
_atom_site_aniso_U_33
_atom_site_aniso_U_23
_atom_site_aniso_U_13
_atom_site_aniso_U_12
C36 0.057(2) 0.073(3) 0.041(2) -0.0205(18) 0.0148(16) -0.0274(19)
C40 0.087(3) 0.094(3) 0.058(2) -0.005(2) 0.029(2) -0.046(2)
C13 0.0540(19) 0.0336(19) 0.082(2) -0.0056(18) 0.0391(18) 0.0013(16)
C39 0.0432(19) 0.064(2) 0.049(2) -0.0046(18) 0.0160(17) -0.0087(17)
C12 0.0413(17) 0.063(2) 0.051(2) -0.0281(18) 0.0165(15) -0.0150(17)
C38 0.0524(19) 0.045(2) 0.0394(18) -0.0134(15) 0.0096(15) -0.0073(16)
C16 0.0350(15) 0.069(2) 0.0348(17) -0.0041(16) 0.0136(13) -0.0122(15)
C22 0.0283(16) 0.048(2) 0.053(2) 0.0011(17) 0.0071(14) 0.0064(16)
C30 0.0536(18) 0.051(2) 0.0293(16) -0.0049(15) 0.0091(14) -0.0155(16)
O9 0.0483(13) 0.089(2) 0.0815(18) 0.0195(16) 0.0145(13) -0.0028(14)
C45 0.0318(17) 0.049(2) 0.062(2) 0.0013(19) 0.0099(16) 0.0159(16)
C26 0.0399(16) 0.0322(18) 0.0339(16) -0.0021(13) 0.0025(13) -0.0064(13)
C3 0.0301(15) 0.0336(19) 0.0424(18) -0.0100(14) 0.0150(13) -0.0008(14)
C37 0.0390(17) 0.050(2) 0.0424(19) 0.0072(17) 0.0060(14) 0.0039(16)
C31 0.0371(16) 0.0270(17) 0.0268(16) -0.0007(12) 0.0041(13) 0.0059(13)
C44 0.0288(16) 0.055(3) 0.049(2) -0.0060(18) 0.0147(14) -0.0013(17)
C14 0.0451(18) 0.046(2) 0.0367(17) -0.0136(15) 0.0155(14) -0.0121(16)
C1 0.0317(14) 0.0390(18) 0.0395(17) -0.0014(14) 0.0181(12) -0.0048(13)
C43 0.0366(17) 0.035(2) 0.0395(19) 0.0014(15) 0.0116(14) -0.0035(15)
C15 0.0293(15) 0.056(2) 0.0327(16) -0.0019(16) 0.0108(12) -0.0009(15)
C5 0.0258(14) 0.0345(18) 0.0304(15) -0.0016(14) 0.0065(12) -0.0014(13)
C2 0.0333(15) 0.0429(19) 0.0369(16) -0.0091(14) 0.0141(13) 0.0013(13)
C28 0.0355(16) 0.0276(17) 0.0288(15) 0.0012(12) 0.0064(12) 0.0004(13)
C21 0.0233(15) 0.054(2) 0.0376(18) -0.0041(16) 0.0023(13) -0.0023(16)
O5 0.0304(11) 0.0610(16) 0.0401(13) 0.0108(11) 0.0083(9) 0.0037(10)
C29 0.0414(17) 0.042(2) 0.0391(18) -0.0109(15) 0.0179(14) -0.0079(14)
C32 0.0285(15) 0.0322(18) 0.0346(16) -0.0008(13) 0.0050(12) 0.0023(13)
O10 0.0634(15) 0.0333(14) 0.0727(17) -0.0147(12) 0.0379(13) -0.0027(12)
C33 0.0282(15) 0.0295(17) 0.0312(16) -0.0004(13) 0.0021(12) -0.0004(13)
C34 0.0244(14) 0.0322(19) 0.0368(17) 0.0002(14) 0.0025(12) 0.0009(13)
C10 0.0279(14) 0.0313(18) 0.0281(15) 0.0014(13) 0.0045(11) -0.0003(13)
C6 0.0293(14) 0.0355(17) 0.0346(16) -0.0040(13) 0.0113(12) -0.0048(12)
C25 0.0434(17) 0.0396(18) 0.0356(16) 0.0032(14) 0.0154(14) -0.0032(14)
C41 0.0411(17) 0.0349(19) 0.0362(18) -0.0047(15) 0.0114(14) 0.0047(15)
C4 0.0258(13) 0.0276(16) 0.0261(14) -0.0011(12) 0.0084(11) -0.0018(12)
C46 0.0378(17) 0.0334(19) 0.056(2) 0.0071(16) 0.0123(15) 0.0094(16)
C7 0.0330(14) 0.0217(15) 0.0231(14) -0.0014(12) 0.0042(11) -0.0005(12)
O3 0.0401(11) 0.0391(13) 0.0457(12) -0.0019(10) 0.0254(9) -0.0019(9)
C18 0.0237(14) 0.0306(19) 0.0291(16) -0.0015(15) 0.0093(12) -0.0038(14)
O4 0.0691(15) 0.0455(16) 0.0773(17) 0.0040(13) 0.0455(13) 0.0095(13)
C48 0.0300(15) 0.0281(18) 0.0312(17) 0.0008(15) 0.0133(12) 0.0015(15)
C23 0.0371(17) 0.033(2) 0.057(2) 0.0096(16) 0.0092(16) 0.0030(15)
C20 0.0319(17) 0.037(2) 0.0406(19) -0.0012(15) 0.0033(14) -0.0073(15)
O8 0.0502(13) 0.0544(15) 0.0416(12) 0.0047(11) 0.0129(10) -0.0138(11)
C8 0.0262(14) 0.0301(17) 0.0254(14) 0.0015(12) 0.0049(12) 0.0046(12)
C47 0.0291(16) 0.0313(19) 0.0287(16) -0.0059(14) 0.0104(13) 0.0040(14)
C24 0.0264(15) 0.0348(19) 0.0245(15) 0.0012(14) 0.0050(12) 0.0006(14)
C42 0.0239(14) 0.033(2) 0.0314(17) -0.0010(14) 0.0077(12) 0.0037(13)
C11 0.0253(14) 0.0373(19) 0.0357(17) -0.0003(14) 0.0080(12) -0.0026(13)
C27 0.0316(15) 0.0368(18) 0.0280(15) -0.0016(13) 0.0084(12) 0.0038(13)
C17 0.0326(16) 0.0336(18) 0.0375(17) 0.0072(14) 0.0119(13) 0.0074(13)
C9 0.0243(13) 0.0268(16) 0.0247(14) -0.0050(12) 0.0038(11) -0.0029(12)
C35 0.0244(14) 0.0287(18) 0.0477(19) 0.0010(15) 0.0059(13) -0.0012(13)
C19 0.0293(15) 0.033(2) 0.0256(15) -0.0016(14) 0.0054(12) 0.0008(14)
N1 0.0315(13) 0.0301(16) 0.0349(14) 0.0030(12) 0.0100(11) 0.0022(12)
O7 0.0315(11) 0.0324(14) 0.0615(14) 0.0027(11) 0.0156(10) 0.0089(10)
N2 0.0294(13) 0.0295(16) 0.0330(14) 0.0007(12) 0.0097(11) 0.0024(11)
O2 0.0376(11) 0.0316(14) 0.0543(14) 0.0046(11) 0.0188(10) 0.0086(10)
O6 0.0380(11) 0.0533(16) 0.0516(14) 0.0127(12) 0.0243(10) 0.0047(11)
O1 0.0385(11) 0.0428(14) 0.0418(12) 0.0069(11) 0.0243(9) 0.0009(10)
S1 0.0301(4) 0.0285(5) 0.0480(5) 0.0016(4) 0.0106(4) 0.0002(4)
S4 0.0265(4) 0.0336(5) 0.0448(5) 0.0038(4) 0.0143(3) 0.0039(3)
S3 0.0282(4) 0.0291(5) 0.0585(5) 0.0078(4) 0.0118(4) 0.0039(4)
S2 0.0269(4) 0.0325(5) 0.0359(4) 0.0021(4) 0.0150(3) 0.0022(3)

loop_
_atom_type_symbol
_atom_type_description
_atom_type_scat_dispersion_real
_atom_type_scat_dispersion_imag
_atom_type_scat_source
C C 0.0033 0.0016 'International Tables Vol C Tables 4.2.6.8 and 6.1.1.4'
H H 0.0000 0.0000 'International Tables Vol C Tables 4.2.6.8 and 6.1.1.4'
N N 0.0061 0.0033 'International Tables Vol C Tables 4.2.6.8 and 6.1.1.4'
O O 0.0106 0.0060 'International Tables Vol C Tables 4.2.6.8 and 6.1.1.4'
S S 0.1246 0.1234 'International Tables Vol C Tables 4.2.6.8 and 6.1.1.4'

loop_
_geom_angle_atom_site_label_1
_geom_angle_atom_site_label_2
_geom_angle_atom_site_label_3
_geom_angle
O9 C39 O8 123.2(3)
O9 C39 C40 124.4(3)
O8 C39 C40 112.3(3)
C23 C22 C21 120.5(3)
C29 C30 C25 111.6(2)
C46 C45 C44 121.6(3)
C25 C26 C27 113.8(2)
C12 C3 C4 110.7(2)
C12 C3 C13 108.1(3)
C4 C3 C13 109.0(2)
C12 C3 C2 107.9(2)
C4 C3 C2 110.4(2)
C13 C3 C2 110.6(2)
C32 C31 C28 178.0(3)
C43 C44 C45 121.5(3)
O3 C1 C6 105.2(2)
O3 C1 C2 109.8(2)
C6 C1 C2 110.5(2)
C44 C43 C42 117.9(3)
O4 C15 O3 123.7(3)
O4 C15 C16 124.5(3)
O3 C15 C16 111.8(3)
O5 C5 C14 109.6(2)
O5 C5 C6 105.4(2)
C14 C5 C6 110.3(2)
O5 C5 C4 108.2(2)
C14 C5 C4 112.6(2)
C6 C5 C4 110.6(2)
C1 C2 C3 113.8(2)
C31 C28 C29 120.8(2)
C31 C28 C27 120.9(2)
C29 C28 C27 118.3(2)
C20 C21 C22 121.6(3)
O10 C29 C36 109.2(2)
O10 C29 C30 104.6(2)
C36 C29 C30 110.7(2)
O10 C29 C28 110.0(2)
C36 C29 C28 112.4(2)
C30 C29 C28 109.6(2)
C31 C32 C33 124.1(3)
C34 C33 C32 118.7(3)
C34 C33 C41 124.8(3)
C32 C33 C41 116.4(2)
C33 C34 C35 126.9(3)
C9 C10 C11 127.0(3)
C1 C6 C5 113.7(2)
O8 C25 C26 110.2(2)
O8 C25 C30 106.2(2)
C26 C25 C30 111.2(2)
C7 C4 C3 121.4(2)
C7 C4 C5 119.4(2)
C3 C4 C5 119.0(2)
C45 C46 C47 117.8(3)
C4 C7 C8 176.1(3)
C15 O3 C1 118.8(2)
N1 C18 S1 118.49(19)
N1 C18 S2 122.1(2)
S1 C18 S2 119.11(17)
N2 C48 S3 117.7(2)
N2 C48 S4 121.3(2)
S3 C48 S4 120.89(17)
C22 C23 C24 119.5(3)
C21 C20 C19 117.5(3)
C39 O8 C25 117.1(2)
C7 C8 C9 124.2(2)
N2 C47 C42 115.0(3)
N2 C47 C46 125.1(3)
C42 C47 C46 119.8(3)
C23 C24 N1 125.9(3)
C23 C24 C19 119.3(3)
N1 C24 C19 114.7(2)
C43 C42 C47 121.4(3)
C43 C42 S3 128.9(3)
C47 C42 S3 109.7(2)
C10 C11 S2 111.4(2)
C38 C27 C26 108.8(2)
C38 C27 C28 111.0(2)
C26 C27 C28 109.0(2)
C38 C27 C37 107.1(2)
C26 C27 C37 110.5(2)
C28 C27 C37 110.4(2)
C10 C9 C8 119.4(3)
C10 C9 C17 125.4(3)
C8 C9 C17 115.2(2)
C34 C35 S4 111.2(2)
C20 C19 C24 121.6(3)
C20 C19 S1 128.3(3)
C24 C19 S1 110.0(2)
C18 N1 C24 109.1(2)
C48 N2 C47 109.3(2)
C19 S1 C18 87.65(14)
O6 S4 O7 118.82(13)
O6 S4 C48 109.28(13)
O7 S4 C48 106.09(13)
O6 S4 C35 109.04(14)
O7 S4 C35 109.82(14)
C48 S4 C35 102.53(13)
C48 S3 C42 88.31(14)
O1 S2 O2 119.26(12)
O1 S2 C11 109.21(13)
O2 S2 C11 109.84(14)
O1 S2 C18 108.90(12)
O2 S2 C18 105.96(13)
C11 S2 C18 102.30(12)

loop_
_geom_bond_atom_site_label_1
_geom_bond_atom_site_label_2
_geom_bond_distance
C36 C29 1.510(4)
C40 C39 1.484(4)
C13 C3 1.542(4)
C39 O9 1.199(3)
C39 O8 1.334(3)
C12 C3 1.525(4)
C38 C27 1.521(4)
C16 C15 1.495(4)
C22 C23 1.372(4)
C22 C21 1.392(4)
C30 C29 1.517(4)
C30 C25 1.517(3)
C45 C46 1.381(4)
C45 C44 1.387(4)
C26 C25 1.509(4)
C26 C27 1.522(4)
C3 C4 1.541(3)
C3 C2 1.543(3)
C37 C27 1.547(4)
C31 C32 1.298(3)
C31 C28 1.305(4)
C44 C43 1.367(4)
C14 C5 1.518(4)
C1 O3 1.464(3)
C1 C6 1.506(4)
C1 C2 1.522(3)
C43 C42 1.391(4)
C15 O4 1.201(3)
C15 O3 1.342(3)
C5 O5 1.457(3)
C5 C6 1.518(3)
C5 C4 1.545(3)
C28 C29 1.529(4)
C28 C27 1.541(4)
C21 C20 1.373(4)
C29 O10 1.440(3)
C32 C33 1.468(4)
C33 C34 1.338(3)
C33 C41 1.500(4)
C34 C35 1.488(4)
C10 C9 1.333(3)
C10 C11 1.495(3)
C25 O8 1.457(3)
C4 C7 1.298(3)
C46 C47 1.402(4)
C7 C8 1.310(3)
C18 N1 1.279(4)
C18 S1 1.738(3)
C18 S2 1.784(3)
C48 N2 1.299(3)
C48 S3 1.730(3)
C48 S4 1.776(3)
C23 C24 1.384(4)
C20 C19 1.391(4)
C8 C9 1.475(4)
C47 N2 1.390(3)
C47 C42 1.402(4)
C24 N1 1.399(3)
C24 C19 1.401(4)
C42 S3 1.734(3)
C11 S2 1.780(3)
C17 C9 1.501(4)
C35 S4 1.778(3)
C19 S1 1.734(3)
O7 S4 1.434(2)
O2 S2 1.441(2)
O6 S4 1.434(2)
O1 S2 1.4331(19)

loop_
_geom_hbond_atom_site_label_D
_geom_hbond_atom_site_label_H
_geom_hbond_atom_site_label_A
_geom_hbond_distance_DH
_geom_hbond_distance_HA
_geom_hbond_distance_DA
_geom_hbond_angle_DHA
_geom_hbond_site_symmetry_A
O10 H10 O4 0.96(3) 1.84(4) 2.791(3) 170(3) 1_545

loop_
_geom_torsion_atom_site_label_1
_geom_torsion_atom_site_label_2
_geom_torsion_atom_site_label_3
_geom_torsion_atom_site_label_4
_geom_torsion
C46 C45 C44 C43 0.4(5)
C45 C44 C43 C42 -1.0(5)
O3 C1 C2 C3 173.0(2)
C6 C1 C2 C3 57.3(3)
C12 C3 C2 C1 -168.2(2)
C4 C3 C2 C1 -47.0(3)
C13 C3 C2 C1 73.8(3)
C32 C31 C28 C29 159(9)
C32 C31 C28 C27 -23(9)
C23 C22 C21 C20 0.1(5)
C25 C30 C29 O10 -65.2(3)
C25 C30 C29 C36 177.3(3)
C25 C30 C29 C28 52.8(3)
C31 C28 C29 O10 -115.7(3)
C27 C28 C29 O10 66.2(3)
C31 C28 C29 C36 6.2(4)
C27 C28 C29 C36 -171.9(3)
C31 C28 C29 C30 129.8(3)
C27 C28 C29 C30 -48.3(3)
C28 C31 C32 C33 -61(9)
C31 C32 C33 C34 172.1(3)
C31 C32 C33 C41 -5.6(4)
C32 C33 C34 C35 -172.2(3)
C41 C33 C34 C35 5.3(5)
O3 C1 C6 C5 -177.5(2)
C2 C1 C6 C5 -59.0(3)
O5 C5 C6 C1 -66.5(3)
C14 C5 C6 C1 175.3(2)
C4 C5 C6 C1 50.1(3)
C27 C26 C25 O8 175.3(2)
C27 C26 C25 C30 57.8(3)
C29 C30 C25 O8 -179.0(2)
C29 C30 C25 C26 -59.1(3)
C12 C3 C4 C7 -24.8(4)
C13 C3 C4 C7 94.0(3)
C2 C3 C4 C7 -144.2(3)
C12 C3 C4 C5 159.9(2)
C13 C3 C4 C5 -81.3(3)
C2 C3 C4 C5 40.4(3)
O5 C5 C4 C7 -102.4(3)
C14 C5 C4 C7 18.8(4)
C6 C5 C4 C7 142.6(3)
O5 C5 C4 C3 73.0(3)
C14 C5 C4 C3 -165.8(2)
C6 C5 C4 C3 -42.0(3)
C44 C45 C46 C47 0.5(5)
C3 C4 C7 C8 -120(4)
C5 C4 C7 C8 55(4)
O4 C15 O3 C1 -0.9(4)
C16 C15 O3 C1 178.6(2)
C6 C1 O3 C15 -156.5(2)
C2 C1 O3 C15 84.6(3)
C21 C22 C23 C24 -0.6(5)
C22 C21 C20 C19 0.8(4)
O9 C39 O8 C25 -4.9(5)
C40 C39 O8 C25 178.4(3)
C26 C25 O8 C39 84.0(3)
C30 C25 O8 C39 -155.5(3)
C4 C7 C8 C9 34(4)
C45 C46 C47 N2 -179.9(3)
C45 C46 C47 C42 -0.8(4)
C22 C23 C24 N1 -176.8(3)
C22 C23 C24 C19 0.2(4)
C44 C43 C42 C47 0.7(4)
C44 C43 C42 S3 -178.8(2)
N2 C47 C42 C43 179.4(2)
C46 C47 C42 C43 0.2(4)
N2 C47 C42 S3 -1.0(3)
C46 C47 C42 S3 179.8(2)
C9 C10 C11 S2 -102.4(3)
C25 C26 C27 C38 -170.1(2)
C25 C26 C27 C28 -49.0(3)
C25 C26 C27 C37 72.5(3)
C31 C28 C27 C38 -12.6(4)
C29 C28 C27 C38 165.5(3)
C31 C28 C27 C26 -132.3(3)
C29 C28 C27 C26 45.7(3)
C31 C28 C27 C37 106.1(3)
C29 C28 C27 C37 -75.8(3)
C11 C10 C9 C8 177.0(2)
C11 C10 C9 C17 -2.6(4)
C7 C8 C9 C10 -174.7(3)
C7 C8 C9 C17 4.9(4)
C33 C34 C35 S4 99.7(3)
C21 C20 C19 C24 -1.2(4)
C21 C20 C19 S1 174.7(2)
C23 C24 C19 C20 0.7(4)
N1 C24 C19 C20 178.0(2)
C23 C24 C19 S1 -175.9(2)
N1 C24 C19 S1 1.5(3)
S1 C18 N1 C24 0.7(3)
S2 C18 N1 C24 -173.11(18)
C23 C24 N1 C18 175.7(3)
C19 C24 N1 C18 -1.4(3)
S3 C48 N2 C47 -0.1(3)
S4 C48 N2 C47 176.45(18)
C42 C47 N2 C48 0.7(3)
C46 C47 N2 C48 179.9(3)
C20 C19 S1 C18 -177.1(3)
C24 C19 S1 C18 -0.8(2)
N1 C18 S1 C19 0.1(2)
S2 C18 S1 C19 174.09(16)
N2 C48 S4 O6 45.2(3)
S3 C48 S4 O6 -138.45(17)
N2 C48 S4 O7 174.4(2)
S3 C48 S4 O7 -9.2(2)
N2 C48 S4 C35 -70.4(2)
S3 C48 S4 C35 105.97(18)
C34 C35 S4 O6 -178.95(19)
C34 C35 S4 O7 49.3(2)
C34 C35 S4 C48 -63.2(2)
N2 C48 S3 C42 -0.4(2)
S4 C48 S3 C42 -176.96(18)
C43 C42 S3 C48 -179.7(3)
C47 C42 S3 C48 0.8(2)
C10 C11 S2 O1 171.65(19)
C10 C11 S2 O2 -55.8(2)
C10 C11 S2 C18 56.4(2)
N1 C18 S2 O1 -46.3(3)
S1 C18 S2 O1 139.88(15)
N1 C18 S2 O2 -175.8(2)
S1 C18 S2 O2 10.44(19)
N1 C18 S2 C11 69.2(3)
S1 C18 S2 C11 -104.62(18)

loop_
_cod_related_entry_id
_cod_related_entry_database
_cod_related_entry_code
1 ChemSpider 9729480
